data_4350296
loop_
_publ_author_name
'Ruiz, Jos\'e'
'Lorenzo, Julia'
'Sanglas, Laura'
'Cutillas, Natalia'
'Vicente, Consuelo'
'Villa, Mar\'ia Dolores'
'Avil\'es, Francesc X'
'L\'opez, Gregorio'
'Moreno, Virtudes'
'P\'erez, Jos\'e'
'Bautista, Delia'

_publ_section_title
;
 Palladium(II) and platinum(II) organometallic complexes with the model
 nucleobase anions of thymine, uracil, and cytosine: antitumor activity
 and interactions with DNA of the platinum compounds.
;
_journal_issue 16
_journal_name_full 'Inorganic chemistry'
_journal_page_first 6347
_journal_page_last 6360
_journal_paper_doi 10.1021/ic060374e
_journal_volume 45
_journal_year 2006
_chemical_formula_sum 'C30 H38 Cl6 N8 O2 Pd2'
_chemical_formula_weight 968.18
_space_group_IT_number 14
_space_group_name_Hall '-P 2yn'
_space_group_name_H-M_alt 'P 1 21/n 1'
_symmetry_cell_setting monoclinic
_symmetry_space_group_name_H-M 'P 1 21/n 1'
_atom_sites_solution_hydrogens geom
_atom_sites_solution_primary Patterson
_atom_sites_solution_secondary difmap
_audit_creation_method SHELXL-97
_cell_angle_alpha 90.00
_cell_angle_beta 92.273(5)
_cell_angle_gamma 90.00
_cell_formula_units_Z 4
_cell_length_a 20.1123(11)
_cell_length_b 9.7760(11)
_cell_length_c 20.7128(11)
_cell_measurement_reflns_used 50
_cell_measurement_temperature 173(2)
_cell_measurement_theta_max 24.2
_cell_measurement_theta_min 9.9
_cell_volume 4069.3(6)
_computing_structure_refinement 'SHELXL-97 (Sheldrick, 1997)'
_computing_structure_solution 'SHELXS-97 (Sheldrick, 1990)'
_diffrn_ambient_temperature 173(2)
_diffrn_measured_fraction_theta_full 0.000
_diffrn_measured_fraction_theta_max 0.998
_diffrn_radiation_monochromator graphite
_diffrn_radiation_source 'fine-focus sealed tube'
_diffrn_radiation_type MoK\a
_diffrn_radiation_wavelength 0.71073
_diffrn_reflns_av_R_equivalents 0.0368
_diffrn_reflns_av_sigmaI/netI 0.0816
_diffrn_reflns_limit_h_max 23
_diffrn_reflns_limit_h_min -23
_diffrn_reflns_limit_k_max 4
_diffrn_reflns_limit_k_min -11
_diffrn_reflns_limit_l_max 1
_diffrn_reflns_limit_l_min -24
_diffrn_reflns_number 10388
_diffrn_reflns_theta_full 0.50
_diffrn_reflns_theta_max 25.00
_diffrn_reflns_theta_min 3.01
_exptl_absorpt_coefficient_mu 1.315
_exptl_absorpt_correction_type none
_exptl_crystal_colour colourless
_exptl_crystal_density_diffrn 1.580
_exptl_crystal_density_method 'not measured'
_exptl_crystal_description lath
_exptl_crystal_F_000 1936
_exptl_crystal_size_max 0.60
_exptl_crystal_size_min 0.10
_refine_diff_density_max 0.498
_refine_diff_density_min -0.523
_refine_diff_density_rms 0.096
_refine_ls_extinction_method none
_refine_ls_goodness_of_fit_ref 0.858
_refine_ls_hydrogen_treatment noref
_refine_ls_matrix_type full
_refine_ls_number_parameters 434
_refine_ls_number_reflns 7164
_refine_ls_number_restraints 0
_refine_ls_restrained_S_all 0.858
_refine_ls_R_factor_all 0.0758
_refine_ls_R_factor_gt 0.0376
_refine_ls_shift/su_max 0.001
_refine_ls_shift/su_mean 0.000
_refine_ls_structure_factor_coef Fsqd
_refine_ls_weighting_details 'calc w=1/[\s^2^(Fo^2^)+(0.0440P)^2^+0.0000P] where P=(Fo^2^+2Fc^2^)/3'
_refine_ls_weighting_scheme calc
_refine_ls_wR_factor_gt 0.0858
_refine_ls_wR_factor_ref 0.0936
_reflns_number_gt 4343
_reflns_number_total 7164
_reflns_threshold_expression >2sigma(I)
_cod_data_source_file ic060374esi20060307_051734.cif
_cod_data_source_block complex3
_cod_depositor_comments
;
The following automatic conversions were performed:

data item '_symmetry_cell_setting' value 'Monoclinic' was changed to
'monoclinic' in accordance with the
/home/saulius/struct/COD-crude-data/automatic-downloads/DataCite-retrospective/ACS/depositions/lib/dictionaries/cif_core.dic
dictionary named 'cif_core.dic' version 2.4.2 last updated on
2011-04-26.

Automatic conversion script
Id: cif_fix_values 6909 2019-04-08 15:41:33Z antanas 
;
_cod_original_sg_symbol_H-M P2(1)/n
_cod_database_code 4350296

loop_
_symmetry_equiv_pos_as_xyz
'x, y, z'
'-x+1/2, y+1/2, -z+1/2'
'-x, -y, -z'
'x-1/2, -y-1/2, z-1/2'

loop_
_atom_site_label
_atom_site_type_symbol
_atom_site_fract_x
_atom_site_fract_y
_atom_site_fract_z
_atom_site_U_iso_or_equiv
_atom_site_adp_type
_atom_site_occupancy
_atom_site_symmetry_multiplicity
_atom_site_calc_flag
_atom_site_refinement_flags
Pd1 Pd 0.517032(18) 0.15931(5) 0.206693(18) 0.01977(11) Uani 1 1 d .
C1 C 0.4674(2) -0.0152(6) 0.2094(3) 0.0247(13) Uani 1 1 d .
C2 C 0.4471(3) -0.1005(6) 0.1580(3) 0.0296(14) Uani 1 1 d .
H2 H 0.4612 -0.0805 0.1158 0.036 Uiso 1 1 calc R
C3 C 0.4068(3) -0.2133(6) 0.1672(3) 0.0356(15) Uani 1 1 d .
H3 H 0.3928 -0.2688 0.1316 0.043 Uiso 1 1 calc R
C4 C 0.3870(3) -0.2448(6) 0.2297(3) 0.0380(16) Uani 1 1 d .
H4 H 0.3584 -0.3204 0.2366 0.046 Uiso 1 1 calc R
C5 C 0.4091(2) -0.1657(7) 0.2807(3) 0.0358(14) Uani 1 1 d .
H5 H 0.3976 -0.1895 0.3233 0.043 Uiso 1 1 calc R
C6 C 0.4479(2) -0.0518(6) 0.2708(3) 0.0268(13) Uani 1 1 d .
C7 C 0.4687(3) 0.0449(6) 0.3243(3) 0.0309(14) Uani 1 1 d .
H7A H 0.4322 0.1102 0.3320 0.037 Uiso 1 1 calc R
H7B H 0.4781 -0.0070 0.3646 0.037 Uiso 1 1 calc R
N1 N 0.5293(2) 0.1208(5) 0.3060(2) 0.0245(11) Uani 1 1 d .
C8 C 0.5377(3) 0.2408(6) 0.3478(3) 0.0332(14) Uani 1 1 d .
H8A H 0.5777 0.2909 0.3362 0.050 Uiso 1 1 calc R
H8B H 0.5423 0.2113 0.3930 0.050 Uiso 1 1 calc R
H8C H 0.4988 0.3004 0.3422 0.050 Uiso 1 1 calc R
C9 C 0.5887(3) 0.0310(7) 0.3156(3) 0.0370(16) Uani 1 1 d .
H9A H 0.5836 -0.0498 0.2878 0.056 Uiso 1 1 calc R
H9B H 0.5928 0.0022 0.3609 0.056 Uiso 1 1 calc R
H9C H 0.6287 0.0814 0.3043 0.056 Uiso 1 1 calc R
N2 N 0.5088(2) 0.1704(5) 0.10954(19) 0.0246(10) Uani 1 1 d .
H2A H 0.5307 0.1054 0.0901 0.030 Uiso 1 1 calc R
C10 C 0.4779(3) 0.2536(6) 0.0694(3) 0.0238(13) Uani 1 1 d .
N3 N 0.43144(19) 0.3444(5) 0.09039(18) 0.0218(10) Uani 1 1 d .
C11 C 0.3984(3) 0.4329(6) 0.0495(2) 0.0247(13) Uani 1 1 d .
O1 O 0.35406(18) 0.5089(4) 0.06762(18) 0.0321(10) Uani 1 1 d .
N4 N 0.4155(2) 0.4366(5) -0.0150(2) 0.0295(12) Uani 1 1 d .
C12 C 0.3822(3) 0.5326(7) -0.0590(3) 0.0415(17) Uani 1 1 d .
H12A H 0.3511 0.5888 -0.0353 0.062 Uiso 1 1 calc R
H12B H 0.3578 0.4821 -0.0932 0.062 Uiso 1 1 calc R
H12C H 0.4154 0.5917 -0.0783 0.062 Uiso 1 1 calc R
C13 C 0.4616(3) 0.3471(7) -0.0373(3) 0.0354(15) Uani 1 1 d .
H13 H 0.4721 0.3499 -0.0816 0.043 Uiso 1 1 calc R
C14 C 0.4918(3) 0.2568(7) 0.0013(3) 0.0343(16) Uani 1 1 d .
H14 H 0.5226 0.1940 -0.0156 0.041 Uiso 1 1 calc R
N5 N 0.4706(2) 0.4744(5) 0.2160(2) 0.0271(11) Uani 1 1 d .
H5A H 0.4547 0.5530 0.2293 0.033 Uiso 1 1 calc R
C19 C 0.5363(3) 0.4713(6) 0.2189(2) 0.0276(13) Uani 1 1 d .
N7 N 0.5692(2) 0.3516(5) 0.21200(19) 0.0213(10) Uani 1 1 d .
C15 C 0.6371(2) 0.3452(7) 0.2145(2) 0.0246(12) Uani 1 1 d .
O2 O 0.66838(18) 0.2379(4) 0.20848(19) 0.0327(10) Uani 1 1 d .
N6 N 0.6725(2) 0.4669(5) 0.2244(2) 0.0312(12) Uani 1 1 d .
C16 C 0.7453(3) 0.4616(7) 0.2266(3) 0.0421(17) Uani 1 1 d .
H16A H 0.7598 0.3670 0.2205 0.063 Uiso 1 1 calc R
H16B H 0.7625 0.4951 0.2686 0.063 Uiso 1 1 calc R
H16C H 0.7622 0.5192 0.1922 0.063 Uiso 1 1 calc R
C17 C 0.6403(3) 0.5896(7) 0.2317(3) 0.0398(16) Uani 1 1 d .
H17 H 0.6655 0.6708 0.2383 0.048 Uiso 1 1 calc R
C18 C 0.5734(3) 0.5959(7) 0.2295(3) 0.0375(15) Uani 1 1 d .
H18 H 0.5511 0.6806 0.2349 0.045 Uiso 1 1 calc R
Pd2 Pd 0.397681(18) 0.34232(5) 0.188473(18) 0.02096(11) Uani 1 1 d .
C20 C 0.3604(3) 0.3356(6) 0.2757(2) 0.0265(12) Uani 1 1 d .
C25 C 0.3731(3) 0.4220(7) 0.3280(3) 0.0397(17) Uani 1 1 d .
H25 H 0.4050 0.4932 0.3254 0.048 Uiso 1 1 calc R
C24 C 0.3378(4) 0.4029(8) 0.3852(3) 0.053(2) Uani 1 1 d .
H24 H 0.3462 0.4629 0.4207 0.063 Uiso 1 1 calc R
C23 C 0.2917(4) 0.3001(9) 0.3909(3) 0.058(2) Uani 1 1 d .
H23 H 0.2688 0.2889 0.4298 0.070 Uiso 1 1 calc R
C22 C 0.2792(3) 0.2136(8) 0.3393(3) 0.0451(18) Uani 1 1 d .
H22 H 0.2473 0.1424 0.3426 0.054 Uiso 1 1 calc R
C21 C 0.3129(3) 0.2299(6) 0.2824(3) 0.0293(14) Uani 1 1 d .
C26 C 0.3017(3) 0.1391(6) 0.2244(3) 0.0330(15) Uani 1 1 d .
H26A H 0.3328 0.0605 0.2268 0.040 Uiso 1 1 calc R
H26B H 0.2556 0.1035 0.2228 0.040 Uiso 1 1 calc R
N8 N 0.31358(19) 0.2225(5) 0.1657(2) 0.0238(11) Uani 1 1 d .
C27 C 0.3192(3) 0.1321(6) 0.1086(3) 0.0333(15) Uani 1 1 d .
H27A H 0.3269 0.1878 0.0703 0.050 Uiso 1 1 calc R
H27B H 0.2780 0.0799 0.1018 0.050 Uiso 1 1 calc R
H27C H 0.3566 0.0689 0.1161 0.050 Uiso 1 1 calc R
C28 C 0.2556(3) 0.3168(6) 0.1529(3) 0.0339(15) Uani 1 1 d .
H28A H 0.2510 0.3780 0.1899 0.051 Uiso 1 1 calc R
H28B H 0.2148 0.2628 0.1463 0.051 Uiso 1 1 calc R
H28C H 0.2631 0.3711 0.1141 0.051 Uiso 1 1 calc R
Cl1 Cl 0.79714(9) 0.35971(19) 0.05629(8) 0.0511(4) Uani 1 1 d .
Cl2 Cl 0.77883(9) 0.6524(2) 0.04500(9) 0.0606(5) Uani 1 1 d .
Cl3 Cl 0.86733(10) 0.5125(2) -0.03783(10) 0.0757(6) Uani 1 1 d .
C29 C 0.7938(3) 0.4990(7) 0.0028(3) 0.0454(18) Uani 1 1 d .
H29 H 0.7563 0.4839 -0.0296 0.054 Uiso 1 1 calc R
Cl4 Cl 0.66151(9) 0.0822(2) 0.02126(9) 0.0610(5) Uani 1 1 d .
Cl5 Cl 0.64468(10) -0.1157(2) 0.12262(11) 0.0675(6) Uani 1 1 d .
Cl6 Cl 0.77347(8) 0.0048(2) 0.10366(10) 0.0608(5) Uani 1 1 d .
C30 C 0.6871(3) 0.0309(7) 0.0997(3) 0.0420(16) Uani 1 1 d .
H30 H 0.6765 0.1062 0.1303 0.050 Uiso 1 1 calc R

loop_
_atom_site_aniso_label
_atom_site_aniso_U_11
_atom_site_aniso_U_22
_atom_site_aniso_U_33
_atom_site_aniso_U_23
_atom_site_aniso_U_13
_atom_site_aniso_U_12
Pd1 0.0184(2) 0.0214(2) 0.0197(2) -0.0007(2) 0.00265(16) -0.0002(2)
C1 0.015(3) 0.024(3) 0.035(3) -0.001(3) 0.005(2) 0.001(2)
C2 0.022(3) 0.025(3) 0.042(4) 0.002(3) -0.003(3) 0.000(3)
C3 0.021(3) 0.028(4) 0.057(4) -0.005(3) -0.006(3) 0.002(3)
C4 0.018(3) 0.023(4) 0.073(5) 0.014(3) 0.005(3) 0.001(3)
C5 0.020(3) 0.039(4) 0.049(4) 0.010(4) 0.007(3) -0.001(3)
C6 0.016(3) 0.022(3) 0.042(3) 0.010(3) 0.005(2) 0.006(2)
C7 0.028(3) 0.039(4) 0.026(3) 0.014(3) 0.007(2) 0.009(3)
N1 0.022(2) 0.028(3) 0.023(2) 0.002(2) 0.0003(19) 0.004(2)
C8 0.038(3) 0.034(4) 0.028(3) 0.004(3) -0.001(3) -0.001(3)
C9 0.020(3) 0.056(5) 0.035(3) 0.014(3) 0.000(3) 0.009(3)
N2 0.025(2) 0.027(3) 0.022(2) -0.003(2) 0.0028(18) 0.000(2)
C10 0.024(3) 0.025(3) 0.022(3) -0.006(3) 0.001(2) -0.006(3)
N3 0.021(2) 0.026(3) 0.019(2) 0.000(2) 0.0020(17) -0.004(2)
C11 0.018(3) 0.034(4) 0.022(3) 0.004(3) -0.002(2) -0.011(3)
O1 0.029(2) 0.034(3) 0.032(2) 0.005(2) 0.0024(18) 0.001(2)
N4 0.029(3) 0.037(3) 0.022(2) 0.005(2) 0.000(2) -0.005(2)
C12 0.035(3) 0.062(5) 0.027(3) 0.018(3) -0.004(3) -0.001(3)
C13 0.034(3) 0.056(4) 0.016(3) -0.003(3) 0.003(2) -0.009(4)
C14 0.026(3) 0.056(5) 0.021(3) -0.009(3) 0.004(2) 0.000(3)
N5 0.024(2) 0.024(3) 0.033(3) -0.003(2) -0.002(2) 0.003(2)
C19 0.029(3) 0.033(4) 0.020(3) -0.003(3) -0.006(2) -0.008(3)
N7 0.024(2) 0.017(2) 0.023(2) -0.003(2) 0.0006(18) -0.006(2)
C15 0.024(3) 0.035(3) 0.015(3) 0.000(3) 0.001(2) -0.010(3)
O2 0.022(2) 0.034(3) 0.042(2) -0.009(2) 0.0035(18) 0.0024(19)
N6 0.021(2) 0.041(3) 0.031(3) -0.003(3) -0.001(2) -0.007(2)
C16 0.025(3) 0.052(5) 0.049(4) -0.016(4) 0.007(3) -0.012(3)
C17 0.043(4) 0.030(4) 0.046(4) -0.004(3) -0.004(3) -0.011(3)
C18 0.039(4) 0.026(3) 0.046(4) 0.000(3) -0.008(3) -0.006(3)
Pd2 0.0185(2) 0.0248(2) 0.0197(2) -0.0008(2) 0.00211(16) 0.0014(2)
C20 0.028(3) 0.030(3) 0.021(3) 0.001(3) -0.001(2) 0.016(3)
C25 0.043(4) 0.049(4) 0.026(3) 0.004(3) -0.001(3) 0.023(3)
C24 0.065(5) 0.070(5) 0.022(3) -0.008(4) -0.003(3) 0.043(5)
C23 0.054(5) 0.092(7) 0.030(4) 0.026(4) 0.018(3) 0.034(5)
C22 0.036(4) 0.060(5) 0.040(4) 0.026(4) 0.015(3) 0.018(3)
C21 0.025(3) 0.036(4) 0.027(3) 0.013(3) 0.005(2) 0.010(3)
C26 0.019(3) 0.042(4) 0.039(3) 0.013(3) 0.006(2) -0.003(3)
N8 0.015(2) 0.029(3) 0.028(3) 0.007(2) 0.0038(19) 0.000(2)
C27 0.023(3) 0.037(4) 0.039(3) -0.004(3) -0.002(3) -0.001(3)
C28 0.023(3) 0.037(4) 0.042(3) 0.003(3) 0.001(2) 0.006(3)
Cl1 0.0615(10) 0.0528(11) 0.0381(8) 0.0027(9) -0.0088(7) -0.0031(10)
Cl2 0.0631(12) 0.0492(11) 0.0692(12) -0.0073(11) -0.0014(10) 0.0022(10)
Cl3 0.0634(12) 0.0948(18) 0.0704(14) 0.0053(13) 0.0234(10) -0.0033(12)
C29 0.045(4) 0.057(5) 0.034(3) 0.010(4) -0.001(3) -0.003(4)
Cl4 0.0588(11) 0.0835(15) 0.0409(10) -0.0068(10) 0.0032(8) 0.0158(11)
Cl5 0.0553(11) 0.0615(14) 0.0857(15) -0.0019(11) 0.0018(10) -0.0202(10)
Cl6 0.0375(9) 0.0721(14) 0.0729(13) 0.0045(11) 0.0015(9) 0.0007(10)
C30 0.039(4) 0.047(4) 0.041(4) -0.012(3) 0.008(3) -0.002(3)

loop_
_atom_type_symbol
_atom_type_description
_atom_type_scat_dispersion_real
_atom_type_scat_dispersion_imag
_atom_type_scat_source
C C 0.0033 0.0016 'International Tables Vol C Tables 4.2.6.8 and 6.1.1.4'
H H 0.0000 0.0000 'International Tables Vol C Tables 4.2.6.8 and 6.1.1.4'
N N 0.0061 0.0033 'International Tables Vol C Tables 4.2.6.8 and 6.1.1.4'
O O 0.0106 0.0060 'International Tables Vol C Tables 4.2.6.8 and 6.1.1.4'
Pd Pd -0.9988 1.0072 'International Tables Vol C Tables 4.2.6.8 and 6.1.1.4'
Cl Cl 0.1484 0.1585 'International Tables Vol C Tables 4.2.6.8 and 6.1.1.4'

loop_
_geom_angle_atom_site_label_1
_geom_angle_atom_site_label_2
_geom_angle_atom_site_label_3
_geom_angle
C1 Pd1 N2 93.0(2)
C1 Pd1 N1 81.8(2)
N2 Pd1 N1 172.45(18)
C1 Pd1 N7 175.30(19)
N2 Pd1 N7 91.39(17)
N1 Pd1 N7 93.92(16)
C1 Pd1 Pd2 96.66(15)
N2 Pd1 Pd2 78.99(13)
N1 Pd1 Pd2 107.00(12)
N7 Pd1 Pd2 82.64(11)
C6 C1 C2 117.2(5)
C6 C1 Pd1 114.0(4)
C2 C1 Pd1 128.7(4)
C3 C2 C1 121.6(6)
C2 C3 C4 119.4(6)
C5 C4 C3 119.5(6)
C4 C5 C6 120.7(6)
C1 C6 C5 121.6(6)
C1 C6 C7 115.6(5)
C5 C6 C7 122.8(5)
N1 C7 C6 109.5(4)
C8 N1 C9 108.7(4)
C8 N1 C7 109.1(4)
C9 N1 C7 109.4(4)
C8 N1 Pd1 116.3(3)
C9 N1 Pd1 107.4(3)
C7 N1 Pd1 105.8(3)
C10 N2 Pd1 133.6(4)
N2 C10 N3 120.9(5)
N2 C10 C14 122.0(5)
N3 C10 C14 117.1(5)
C11 N3 C10 122.3(4)
C11 N3 Pd2 115.1(3)
C10 N3 Pd2 122.3(3)
O1 C11 N3 122.4(5)
O1 C11 N4 119.0(5)
N3 C11 N4 118.6(5)
C13 N4 C11 120.3(5)
C13 N4 C12 120.1(5)
C11 N4 C12 119.6(5)
C14 C13 N4 121.5(5)
C13 C14 C10 120.1(6)
C19 N5 Pd2 135.4(4)
N5 C19 N7 120.5(5)
N5 C19 C18 119.9(6)
N7 C19 C18 119.6(5)
C19 N7 C15 121.8(5)
C19 N7 Pd1 121.3(3)
C15 N7 Pd1 116.6(4)
O2 C15 N7 123.2(5)
O2 C15 N6 118.8(5)
N7 C15 N6 118.0(5)
C17 N6 C15 121.3(5)
C17 N6 C16 120.2(5)
C15 N6 C16 118.5(5)
C18 C17 N6 120.8(6)
C17 C18 C19 118.5(6)
C20 Pd2 N5 93.5(2)
C20 Pd2 N8 81.7(2)
N5 Pd2 N8 172.59(18)
C20 Pd2 N3 175.83(19)
N5 Pd2 N3 90.45(17)
N8 Pd2 N3 94.25(16)
C20 Pd2 Pd1 101.22(15)
N5 Pd2 Pd1 77.16(13)
N8 Pd2 Pd1 109.21(12)
N3 Pd2 Pd1 81.08(11)
C25 C20 C21 118.0(5)
C25 C20 Pd2 128.7(5)
C21 C20 Pd2 113.2(4)
C20 C25 C24 119.3(7)
C23 C24 C25 121.9(7)
C24 C23 C22 119.1(6)
C21 C22 C23 120.4(7)
C22 C21 C20 121.3(6)
C22 C21 C26 123.2(6)
C20 C21 C26 115.6(5)
N8 C26 C21 107.8(5)
C27 N8 C26 110.1(4)
C27 N8 C28 108.0(4)
C26 N8 C28 109.4(4)
C27 N8 Pd2 115.2(3)
C26 N8 Pd2 106.0(3)
C28 N8 Pd2 108.1(3)
Cl3 C29 Cl2 109.9(4)
Cl3 C29 Cl1 110.7(4)
Cl2 C29 Cl1 110.4(3)
Cl5 C30 Cl6 111.2(4)
Cl5 C30 Cl4 111.0(3)
Cl6 C30 Cl4 109.7(3)

loop_
_geom_bond_atom_site_label_1
_geom_bond_atom_site_label_2
_geom_bond_distance
Pd1 C1 1.978(5)
Pd1 N2 2.015(4)
Pd1 N1 2.097(4)
Pd1 N7 2.153(4)
Pd1 Pd2 3.0056(6)
C1 C6 1.394(7)
C1 C2 1.400(7)
C2 C3 1.386(8)
C3 C4 1.404(9)
C4 C5 1.369(8)
C5 C6 1.380(8)
C6 C7 1.502(8)
C7 N1 1.489(7)
N1 C8 1.463(7)
N1 C9 1.489(6)
N2 C10 1.303(7)
C10 N3 1.372(7)
C10 C14 1.448(7)
N3 C11 1.365(7)
N3 Pd2 2.167(4)
C11 O1 1.230(6)
C11 N4 1.394(7)
N4 C13 1.369(7)
N4 C12 1.453(7)
C13 C14 1.323(8)
N5 C19 1.321(6)
N5 Pd2 2.018(4)
C19 N7 1.355(7)
C19 C18 1.441(8)
N7 C15 1.367(6)
C15 O2 1.232(7)
C15 N6 1.397(7)
N6 C17 1.374(7)
N6 C16 1.463(6)
C17 C18 1.346(8)
Pd2 C20 1.984(5)
Pd2 N8 2.096(4)
C20 C25 1.389(8)
C20 C21 1.419(8)
C25 C24 1.418(9)
C24 C23 1.376(10)
C23 C22 1.377(10)
C22 C21 1.392(8)
C21 C26 1.503(8)
C26 N8 1.492(7)
N8 C27 1.484(7)
N8 C28 1.502(6)
Cl1 C29 1.755(6)
Cl2 C29 1.768(7)
Cl3 C29 1.736(6)
Cl4 C30 1.758(7)
Cl5 C30 1.744(7)
Cl6 C30 1.754(6)
